data_7250486
loop_
_publ_author_name
'Zhang, Tao'
'Liang, Shujun'
'Jia, Shuai'
'Cui, Haibo'
'Wang, Xinyi'
'Zhang, Xiutang'

_publ_section_title
;
 Nanoporous [Ho2(CO2)7(H2O)2]-organic frameworks for excellent catalytic
 performance on the cycloaddition of CO2 into epoxides and the
 deacetalization-Knoevenagel condensation
;
_journal_issue 22
_journal_name_full 'RSC Advances'
_journal_page_first 17811
_journal_page_last 17818
_journal_paper_doi 10.1039/D5RA02269J
_journal_volume 15
_journal_year 2025
_chemical_formula_moiety '0.25(C120 H40 Ho8 N4 O64), 4(C3 H7 N O), 8(H2 O)'
_chemical_formula_sum 'C41 H55 Ho2 N5 O24'
_chemical_formula_weight 1331.18
_space_group_crystal_system tetragonal
_space_group_IT_number 95
_space_group_name_Hall 'P 4cw 2c'
_space_group_name_H-M_alt 'P 43 2 2'
_atom_sites_solution_hydrogens geom
_atom_sites_solution_primary dual
_audit_creation_date 2020-10-26
_audit_creation_method
;
Olex2 1.2
(compiled 2018.05.29 svn.r3508 for OlexSys, GUI svn.r5506)
;
_audit_update_record
;
2025-03-31 deposited with the CCDC.	2025-05-23 downloaded from the CCDC.
;
_cell_angle_alpha 90
_cell_angle_beta 90
_cell_angle_gamma 90
_cell_formula_units_Z 4
_cell_length_a 21.8580(5)
_cell_length_b 21.8580(5)
_cell_length_c 14.4715(8)
_cell_measurement_reflns_used 9903
_cell_measurement_temperature 293(2)
_cell_measurement_theta_max 25.05
_cell_measurement_theta_min 2.51
_cell_volume 6914.1(4)
_computing_cell_refinement 'SAINT V8.38A (?, 2016)'
_computing_data_collection 'Bruker SMART'
_computing_data_reduction 'SAINT V8.38A (?, 2016)'
_computing_molecular_graphics 'Olex2 (Dolomanov et al., 2009)'
_computing_publication_material 'Olex2 (Dolomanov et al., 2009)'
_computing_structure_refinement 'ShelXL (Sheldrick, 2015)'
_computing_structure_solution 'ShelXT (Sheldrick, 2015)'
_diffrn_ambient_temperature 293.12
_diffrn_measured_fraction_theta_full 0.995
_diffrn_measured_fraction_theta_max 0.995
_diffrn_measurement_device_type 'Bruker D8 VENTURE PHOTON II'
_diffrn_measurement_method 'phi and omega scans'
_diffrn_radiation_monochromator 'Helios multilayer optic'
_diffrn_radiation_type MoK\a
_diffrn_radiation_wavelength 0.71073
_diffrn_reflns_av_R_equivalents 0.0586
_diffrn_reflns_av_unetI/netI 0.0365
_diffrn_reflns_Laue_measured_fraction_full 0.995
_diffrn_reflns_Laue_measured_fraction_max 0.995
_diffrn_reflns_limit_h_max 26
_diffrn_reflns_limit_h_min -21
_diffrn_reflns_limit_k_max 26
_diffrn_reflns_limit_k_min -26
_diffrn_reflns_limit_l_max 17
_diffrn_reflns_limit_l_min -16
_diffrn_reflns_number 40545
_diffrn_reflns_point_group_measured_fraction_full 0.997
_diffrn_reflns_point_group_measured_fraction_max 0.997
_diffrn_reflns_theta_full 25.100
_diffrn_reflns_theta_max 25.100
_diffrn_reflns_theta_min 2.514
_diffrn_source_type Microfocus
_exptl_absorpt_coefficient_mu 2.308
_exptl_absorpt_correction_T_max 0.7457
_exptl_absorpt_correction_T_min 0.6020
_exptl_absorpt_correction_type multi-scan
_exptl_absorpt_process_details
'SADABS-2016/2 (Bruker,2016/2) was used for absorption correction. wR2(int) was 0.0824 before and 0.0695 after correction. The Ratio of minimum to maximum transmission is 0.8073. The \l/2 correction factor is Not present.'
_exptl_crystal_colour 'light yellow'
_exptl_crystal_colour_modifier light
_exptl_crystal_colour_primary yellow
_exptl_crystal_density_diffrn 0.932
_exptl_crystal_density_method 'not measured'
_exptl_crystal_description block
_exptl_crystal_F_000 1836
_exptl_crystal_size_max 0.18
_exptl_crystal_size_mid 0.14
_exptl_crystal_size_min 0.11
_refine_diff_density_max 0.357
_refine_diff_density_min -0.489
_refine_diff_density_rms 0.081
_refine_ls_abs_structure_details
;
 Refined as an inversion twin.
;
_refine_ls_abs_structure_Flack 0.505(19)
_refine_ls_extinction_method none
_refine_ls_goodness_of_fit_ref 1.033
_refine_ls_hydrogen_treatment constr
_refine_ls_matrix_type full
_refine_ls_number_parameters 225
_refine_ls_number_reflns 6157
_refine_ls_number_restraints 45
_refine_ls_restrained_S_all 1.061
_refine_ls_R_factor_all 0.0490
_refine_ls_R_factor_gt 0.0380
_refine_ls_shift/su_max 0.001
_refine_ls_shift/su_mean 0.000
_refine_ls_structure_factor_coef Fsqd
_refine_ls_weighting_details 'w=1/[\s^2^(Fo^2^)+(0.0663P)^2^] where P=(Fo^2^+2Fc^2^)/3'
_refine_ls_weighting_scheme calc
_refine_ls_wR_factor_gt 0.0983
_refine_ls_wR_factor_ref 0.1042
_reflns_Friedel_coverage 0.759
_reflns_Friedel_fraction_full 1.000
_reflns_Friedel_fraction_max 1.000
_reflns_number_gt 5065
_reflns_number_total 6157
_reflns_threshold_expression 'I > 2\s(I)'
_cod_data_source_file d5ra02269j2.cif
_cod_data_source_block z
_cod_original_cell_volume 6914.1(5)
_cod_database_code 7250486
_shelx_shelxl_version_number 2018/3
_shelx_space_group_comment
;
The symmetry employed for this shelxl refinement is uniquely defined
by the following loop, which should always be used as a source of
symmetry information in preference to the above space-group names.
They are only intended as comments.
;
_shelx_estimated_absorpt_t_max 0.785
_shelx_estimated_absorpt_t_min 0.681
_diffrn_source_source 'Incoatc Ius 3.0 '
_olex2_refinement_description
;
1. Twinned data refinement
 Scales: 0.495(19)
 0.505(19)
2. Fixed Uiso
 At 1.2 times of:
  All C(H) groups
3. Restrained distances
 O2-C1 \\sim C1-O1
 with sigma of 0.02
4. Rigid bond restraints
 C1, O2
 with sigma for 1-2 distances of 0.01 and sigma for 1-3 distances of 0.01
 C16, O4
 with sigma for 1-2 distances of 0.01 and sigma for 1-3 distances of 0.01
5. Uiso/Uaniso restraints and constraints
Uanis(O4) \\sim Ueq: with sigma of 0.005 and sigma for terminal atoms of 0.01
Uanis(C2) \\sim Ueq, Uanis(O2) \\sim Ueq, Uanis(O3) \\sim Ueq, Uanis(C6) \\sim
Ueq, Uanis(O5) \\sim Ueq, Uanis(O8) \\sim Ueq: with sigma of 0.01 and sigma for
terminal atoms of 0.02
6.a Aromatic/amide H refined with riding coordinates:
 C3(H3), C8(H8), C12(H12), C14(H14), C15(H15)
;
_olex2_submission_special_instructions 'No special instructions were received'

loop_
_space_group_symop_operation_xyz
'x, y, z'
'-y, x, z+3/4'
'-x, -y, z+1/2'
'y, -x, z+1/4'
'x, -y, -z+1/2'
'y, x, -z+1/4'
'-x, y, -z'
'-y, -x, -z+3/4'

loop_
_atom_site_label
_atom_site_type_symbol
_atom_site_fract_x
_atom_site_fract_y
_atom_site_fract_z
_atom_site_U_iso_or_equiv
_atom_site_adp_type
_atom_site_occupancy
_atom_site_site_symmetry_order
_atom_site_calc_flag
_atom_site_refinement_flags_posn
_atom_site_refinement_flags_adp
_atom_site_refinement_flags_occupancy
_atom_site_disorder_assembly
_atom_site_disorder_group
C1 C 0.1170(7) 0.4726(7) 0.4324(14) 0.125(5) Uani 1 1 d D U . . .
C2 C 0.0939(5) 0.4813(6) 0.3317(8) 0.083(3) Uani 1 1 d . U . . .
C3 C 0.0330(4) 0.4825(6) 0.3293(7) 0.082(4) Uani 1 1 d . . . . .
H3 H 0.011790 0.471210 0.382347 0.098 Uiso 1 1 calc R . . . .
C4 C -0.0014(5) 0.500000 0.250000 0.069(4) Uani 1 2 d S T P . .
C5 C -0.0674(6) 0.500000 0.250000 0.086(5) Uani 1 2 d S T P . .
C6 C 0.1284(9) 0.500000 0.250000 0.097(5) Uani 1 2 d S TU P . .
C7 C 0.1953(5) 0.500000 0.250000 0.065(4) Uani 1 2 d S T P . .
C8 C 0.2265(3) 0.4525(5) 0.2896(7) 0.067(3) Uani 1 1 d . . . . .
H8 H 0.204991 0.420003 0.315235 0.080 Uiso 1 1 calc R . . . .
C9 C 0.2890(3) 0.4522(4) 0.2918(5) 0.0469(19) Uani 1 1 d . . . . .
C10 C 0.3249(4) 0.4023(4) 0.3357(5) 0.054(2) Uani 1 1 d . . . . .
C11 C 0.3104(4) 0.3775(4) 0.4203(5) 0.051(2) Uani 1 1 d . . . . .
C12 C 0.3440(4) 0.3272(4) 0.4543(6) 0.057(2) Uani 1 1 d . . . . .
H12 H 0.333774 0.309997 0.511002 0.068 Uiso 1 1 calc R . . . .
C13 C 0.3914(5) 0.3037(4) 0.4045(7) 0.066(3) Uani 1 1 d . . . . .
C14 C 0.4030(5) 0.3252(5) 0.3183(7) 0.076(3) Uani 1 1 d . . . . .
H14 H 0.432870 0.306367 0.282564 0.092 Uiso 1 1 calc R . . . .
C15 C 0.3716(4) 0.3740(5) 0.2830(8) 0.076(3) Uani 1 1 d . . . . .
H15 H 0.380998 0.388619 0.224281 0.092 Uiso 1 1 calc R . . . .
C16 C 0.2653(4) 0.4018(4) 0.4852(7) 0.058(2) Uani 1 1 d . U . . .
C17 C 0.4276(6) 0.2501(5) 0.4426(7) 0.073(3) Uani 1 1 d . . . . .
Ho1 Ho 0.17715(2) 0.44867(2) 0.60549(3) 0.05447(16) Uani 1 1 d . . . . .
N1 N 0.3223(5) 0.500000 0.250000 0.069(3) Uani 1 2 d S T P . .
O1 O 0.1017(5) 0.4220(7) 0.4912(8) 0.161(5) Uani 1 1 d D . . . .
O2 O 0.1449(5) 0.5188(6) 0.4872(9) 0.154(4) Uani 1 1 d D U . . .
O3 O -0.0950(3) 0.4842(5) 0.3172(7) 0.114(3) Uani 1 1 d . U . . .
O4 O 0.2604(4) 0.4565(4) 0.4971(7) 0.111(3) Uani 1 1 d . U . . .
O5 O 0.2319(4) 0.3675(4) 0.5332(6) 0.098(3) Uani 1 1 d . U . . .
O6 O 0.4217(5) 0.2374(4) 0.5251(6) 0.117(3) Uani 1 1 d . . . . .
O7 O 0.4610(4) 0.2218(4) 0.3967(6) 0.095(2) Uani 1 1 d . . . . .
O8 O 0.1302(7) 0.3608(7) 0.6689(9) 0.183(6) Uani 1 1 d . U . . .

loop_
_atom_site_aniso_label
_atom_site_aniso_U_11
_atom_site_aniso_U_22
_atom_site_aniso_U_33
_atom_site_aniso_U_23
_atom_site_aniso_U_13
_atom_site_aniso_U_12
C1 0.094(10) 0.141(14) 0.140(15) -0.010(10) 0.019(10) -0.009(9)
C2 0.060(6) 0.114(8) 0.075(7) 0.029(6) 0.000(5) -0.001(5)
C3 0.044(5) 0.152(11) 0.049(6) 0.034(6) -0.009(4) -0.024(6)
C4 0.032(6) 0.135(13) 0.040(7) 0.028(8) 0.000 0.000
C5 0.045(8) 0.165(17) 0.047(8) 0.011(10) 0.000 0.000
C6 0.090(9) 0.094(9) 0.105(10) 0.024(8) 0.000 0.000
C7 0.035(6) 0.061(8) 0.097(11) 0.030(8) 0.000 0.000
C8 0.028(4) 0.082(7) 0.090(7) 0.039(6) -0.003(4) 0.002(4)
C9 0.048(4) 0.058(5) 0.035(4) 0.015(4) 0.005(3) 0.003(4)
C10 0.035(4) 0.076(6) 0.052(5) 0.017(4) 0.019(4) 0.012(4)
C11 0.066(6) 0.060(5) 0.028(4) 0.005(4) 0.006(4) -0.001(4)
C12 0.074(6) 0.063(5) 0.033(5) 0.015(4) 0.007(4) -0.004(5)
C13 0.086(7) 0.065(6) 0.047(5) 0.008(4) 0.001(5) 0.027(5)
C14 0.070(6) 0.091(7) 0.068(6) 0.027(6) 0.024(5) 0.019(6)
C15 0.052(5) 0.114(9) 0.064(7) 0.034(6) 0.016(5) 0.018(5)
C16 0.061(5) 0.056(5) 0.056(6) 0.004(5) 0.006(5) 0.002(5)
C17 0.102(8) 0.077(7) 0.038(5) 0.008(5) 0.000(5) 0.017(6)
Ho1 0.0395(2) 0.0916(3) 0.03226(19) -0.0037(2) 0.00071(17) -0.0002(2)
N1 0.054(6) 0.096(9) 0.058(7) 0.011(6) 0.000 0.000
O1 0.099(7) 0.275(16) 0.110(8) -0.027(10) -0.057(7) -0.039(9)
O2 0.149(8) 0.157(8) 0.157(9) 0.023(7) -0.077(7) -0.002(7)
O3 0.060(4) 0.167(8) 0.117(7) 0.033(6) 0.034(4) -0.012(5)
O4 0.126(5) 0.102(5) 0.107(5) 0.001(4) 0.051(4) 0.005(4)
O5 0.111(6) 0.089(5) 0.094(6) 0.008(4) 0.052(5) 0.008(5)
O6 0.172(9) 0.107(6) 0.071(6) 0.044(5) -0.001(6) 0.041(6)
O7 0.109(6) 0.094(5) 0.081(5) 0.015(5) 0.014(5) 0.040(5)
O8 0.190(11) 0.230(13) 0.129(9) 0.020(9) 0.020(8) -0.117(10)

loop_
_atom_type_symbol
_atom_type_description
_atom_type_scat_dispersion_real
_atom_type_scat_dispersion_imag
_atom_type_scat_source
C C 0.0033 0.0016 'International Tables Vol C Tables 4.2.6.8 and 6.1.1.4'
H H 0.0000 0.0000 'International Tables Vol C Tables 4.2.6.8 and 6.1.1.4'
Ho Ho -0.2175 4.6783 'International Tables Vol C Tables 4.2.6.8 and 6.1.1.4'
N N 0.0061 0.0033 'International Tables Vol C Tables 4.2.6.8 and 6.1.1.4'
O O 0.0106 0.0060 'International Tables Vol C Tables 4.2.6.8 and 6.1.1.4'

loop_
_geom_angle_atom_site_label_1
_geom_angle_atom_site_label_2
_geom_angle_atom_site_label_3
_geom_angle
_geom_angle_site_symmetry_1
_geom_angle_site_symmetry_3
_geom_angle_publ_flag
O1 C1 C2 125.2(12) . . ?
O2 C1 C2 125.1(14) . . ?
O2 C1 O1 108.4(15) . . ?
C3 C2 C1 110.5(10) . . ?
C3 C2 C6 119.4(11) . . ?
C6 C2 C1 128.7(11) . . ?
C2 C3 H3 118.2 . . ?
C2 C3 C4 123.6(10) . . ?
C4 C3 H3 118.2 . . ?
C3 C4 C3 116.3(11) . 5_565 ?
C3 C4 C5 121.8(6) . . ?
C3 C4 C5 121.8(6) 5_565 . ?
O3 C5 C4 120.3(7) 5_565 . ?
O3 C5 C4 120.3(7) . . ?
O3 C5 O3 119.4(15) 5_565 . ?
C2 C6 C2 117.7(16) 5_565 . ?
C7 C6 C2 121.1(8) . . ?
C7 C6 C2 121.1(8) . 5_565 ?
C8 C7 C6 120.0(5) 5_565 . ?
C8 C7 C6 120.0(5) . . ?
C8 C7 C8 120.1(11) . 5_565 ?
C7 C8 H8 119.6 . . ?
C9 C8 C7 120.8(9) . . ?
C9 C8 H8 119.6 . . ?
C8 C9 C10 122.7(8) . . ?
C8 C9 N1 120.2(8) . . ?
N1 C9 C10 117.1(7) . . ?
C11 C10 C9 123.3(7) . . ?
C11 C10 C15 118.2(8) . . ?
C15 C10 C9 118.1(7) . . ?
C10 C11 C12 119.9(8) . . ?
C10 C11 C16 125.7(8) . . ?
C12 C11 C16 114.2(7) . . ?
C11 C12 H12 119.8 . . ?
C13 C12 C11 120.4(8) . . ?
C13 C12 H12 119.8 . . ?
C12 C13 C17 119.8(9) . . ?
C14 C13 C12 119.8(9) . . ?
C14 C13 C17 120.2(9) . . ?
C13 C14 H14 119.3 . . ?
C13 C14 C15 121.4(10) . . ?
C15 C14 H14 119.3 . . ?
C10 C15 H15 120.0 . . ?
C14 C15 C10 120.0(9) . . ?
C14 C15 H15 120.0 . . ?
O4 C16 C11 120.6(9) . . ?
O4 C16 O5 117.3(10) . . ?
O5 C16 C11 122.1(9) . . ?
O6 C17 C13 118.1(10) . . ?
O7 C17 C13 122.0(10) . . ?
O7 C17 O6 119.9(11) . . ?
O1 Ho1 O4 95.0(4) . . ?
O2 Ho1 O1 57.6(4) . . ?
O2 Ho1 O4 73.3(4) . . ?
O3 Ho1 O1 83.0(4) 7_556 . ?
O3 Ho1 O2 84.3(4) 7_556 . ?
O3 Ho1 O4 154.3(4) 7_556 . ?
O3 Ho1 O5 151.0(3) 7_556 . ?
O3 Ho1 O7 85.0(3) 7_556 4_565 ?
O3 Ho1 O8 75.0(5) 7_556 . ?
O5 Ho1 O1 82.1(4) . . ?
O5 Ho1 O2 108.0(4) . . ?
O5 Ho1 O4 52.2(3) . . ?
O6 Ho1 O1 149.9(5) 6_556 . ?
O6 Ho1 O2 152.3(4) 6_556 . ?
O6 Ho1 O3 100.1(3) 6_556 7_556 ?
O6 Ho1 O4 94.4(4) 6_556 . ?
O6 Ho1 O5 81.3(3) 6_556 . ?
O6 Ho1 O7 77.0(4) 6_556 4_565 ?
O6 Ho1 O8 75.1(5) 6_556 . ?
O7 Ho1 O1 133.0(4) 4_565 . ?
O7 Ho1 O2 76.1(4) 4_565 . ?
O7 Ho1 O4 77.6(3) 4_565 . ?
O7 Ho1 O5 123.0(3) 4_565 . ?
O7 Ho1 O8 141.9(4) 4_565 . ?
O8 Ho1 O1 76.9(5) . . ?
O8 Ho1 O2 131.9(5) . . ?
O8 Ho1 O4 129.7(5) . . ?
O8 Ho1 O5 77.5(5) . . ?
C9 N1 C9 117.8(10) . 5_565 ?
C1 O1 Ho1 93.6(9) . . ?
C1 O2 Ho1 94.0(10) . . ?
C5 O3 Ho1 154.9(9) . 7_556 ?
C16 O4 Ho1 95.2(7) . . ?
C16 O5 Ho1 95.2(6) . . ?
C17 O6 Ho1 148.0(9) . 6_556 ?
C17 O7 Ho1 156.7(9) . 2_654 ?

loop_
_geom_bond_atom_site_label_1
_geom_bond_atom_site_label_2
_geom_bond_distance
_geom_bond_site_symmetry_2
_geom_bond_publ_flag
C1 C2 1.55(2) . ?
C1 O1 1.433(17) . ?
C1 O2 1.422(16) . ?
C2 C3 1.331(14) . ?
C2 C6 1.461(14) . ?
C3 H3 0.9300 . ?
C3 C4 1.424(11) . ?
C4 C5 1.443(19) . ?
C5 O3 1.197(10) 5_565 ?
C5 O3 1.197(10) . ?
C6 C7 1.46(2) . ?
C7 C8 1.368(10) . ?
C7 C8 1.368(10) 5_565 ?
C8 H8 0.9300 . ?
C8 C9 1.366(11) . ?
C9 C10 1.487(11) . ?
C9 N1 1.409(10) . ?
C10 C11 1.377(11) . ?
C10 C15 1.418(13) . ?
C11 C12 1.410(12) . ?
C11 C16 1.461(12) . ?
C12 H12 0.9300 . ?
C12 C13 1.362(13) . ?
C13 C14 1.357(13) . ?
C13 C17 1.517(14) . ?
C14 H14 0.9300 . ?
C14 C15 1.367(15) . ?
C15 H15 0.9300 . ?
C16 O4 1.213(12) . ?
C16 O5 1.255(11) . ?
C17 O6 1.234(12) . ?
C17 O7 1.163(12) . ?
Ho1 O1 2.406(9) . ?
Ho1 O2 2.403(11) . ?
Ho1 O3 2.253(7) 7_556 ?
Ho1 O4 2.408(8) . ?
Ho1 O5 2.383(8) . ?
Ho1 O6 2.251(8) 6_556 ?
Ho1 O7 2.283(8) 4_565 ?
Ho1 O8 2.364(12) . ?

loop_
_twin_individual_id
_twin_individual_mass_fraction_refined
1 0.495(19)
2 0.505(19)

loop_
_smtbx_masks_void_nr
_smtbx_masks_void_average_x
_smtbx_masks_void_average_y
_smtbx_masks_void_average_z
_smtbx_masks_void_volume
_smtbx_masks_void_count_electrons
_smtbx_masks_void_content
1 0.000 0.000 -0.291 3972.2 80.1 ?
2 0.500 0.500 -0.291 545.4 0.0 ?
